data_7705579
loop_
_publ_author_name
'Li, Bo'
'Jiang, Yu-Ying'
'Sun, Ya-Ya'
'Wang, Yan-Jiang'
'Han, Min-Le'
'Wu, Ya-Pan'
'Ma, Lu-Fang'
'Li, Dong-Sheng'

_publ_section_title
;
 The highly selective detecting of antibiotics and support of noble metal
 catalysts by a multifunctional Eu-MOF.
;
_journal_issue 42
_journal_name_full 'Dalton transactions (Cambridge, England : 2003)'
_journal_page_first 14854
_journal_page_last 14862
_journal_paper_doi 10.1039/d0dt03176c
_journal_volume 49
_journal_year 2020
_chemical_formula_moiety 'C13 H7 Eu N O5'
_chemical_formula_sum 'C13 H7 Eu N O5'
_chemical_formula_weight 409.16
_space_group_crystal_system tetragonal
_space_group_IT_number 88
_space_group_name_Hall '-I 4ad'
_space_group_name_H-M_alt 'I 41/a :2'
_atom_sites_solution_hydrogens geom
_atom_sites_solution_primary dual
_audit_creation_date 2020-06-30
_audit_creation_method
;
Olex2 1.2
(compiled 2017.07.20 svn.r3457 for OlexSys, GUI svn.r5370)
;
_audit_update_record
;
2020-08-14 deposited with the CCDC.	2020-10-01 downloaded from the CCDC.
;
_cell_angle_alpha 90
_cell_angle_beta 90
_cell_angle_gamma 90
_cell_formula_units_Z 16
_cell_length_a 30.3039(3)
_cell_length_b 30.3039(3)
_cell_length_c 8.27250(10)
_cell_measurement_reflns_used 6033
_cell_measurement_temperature 293(2)
_cell_measurement_theta_max 74.0660
_cell_measurement_theta_min 5.5330
_cell_volume 7596.85(14)
_computing_cell_refinement 'CrysAlisPro 1.171.39.28b (Rigaku OD, 2015)'
_computing_data_collection 'CrysAlisPro 1.171.39.28b (Rigaku OD, 2015)'
_computing_data_reduction 'CrysAlisPro 1.171.39.28b (Rigaku OD, 2015)'
_computing_molecular_graphics 'Olex2 (Dolomanov et al., 2009)'
_computing_publication_material 'Olex2 (Dolomanov et al., 2009)'
_computing_structure_refinement 'ShelXL (Sheldrick, 2015)'
_computing_structure_solution 'ShelXT (Sheldrick, 2015)'
_diffrn_ambient_temperature 293(2)
_diffrn_detector 'CCD plate'
_diffrn_measured_fraction_theta_full 0.996
_diffrn_measured_fraction_theta_max 0.996
_diffrn_measurement_details
;
List of Runs (angles in degrees, time in seconds):

  # Type    Start    End  Width  t~exp~   \w     \q     \k     \f   Frames
#--------------------------------------------------------------------------
  1  \w    -30.00  17.00   0.50    3.39    --    0.00 -82.00 150.00   94
  2  \w    -33.00   2.00   0.50    3.39    --    0.00 -82.00  60.00   70
  3  \w      6.00 105.00   0.50   13.55    --   95.80 -77.00 120.00  198
  4  \w    143.00 181.00   0.50   13.55    --   95.80  82.00 120.00   76
  5  \w    100.00 130.00   0.50   13.55    --   95.80  82.00 120.00   60
  6  \w     89.00 142.00   0.50   13.55    --   95.80  82.00-150.00  106
  7  \w     90.00 120.00   0.50   13.55    --   95.80  77.00-180.00   60
;
_diffrn_measurement_device 'four-circle diffractometer'
_diffrn_measurement_device_type 'XtaLAB AFC12 (RINC): Kappa single'
_diffrn_measurement_method '\w scans'
_diffrn_orient_matrix_type 'CrysAlisPro convention (1999,Acta A55,543-557)'
_diffrn_orient_matrix_UB_11 -0.0116878000
_diffrn_orient_matrix_UB_12 -0.0122893000
_diffrn_orient_matrix_UB_13 -0.1755560000
_diffrn_orient_matrix_UB_21 -0.0363788000
_diffrn_orient_matrix_UB_22 0.0355336000
_diffrn_orient_matrix_UB_23 -0.0008726000
_diffrn_orient_matrix_UB_31 0.0335231000
_diffrn_orient_matrix_UB_32 0.0342237000
_diffrn_orient_matrix_UB_33 -0.0621301000
_diffrn_radiation_monochromator graphite
_diffrn_radiation_probe x-ray
_diffrn_radiation_type CuK\a
_diffrn_radiation_wavelength 1.54184
_diffrn_reflns_av_R_equivalents 0.0549
_diffrn_reflns_av_unetI/netI 0.0565
_diffrn_reflns_Laue_measured_fraction_full 0.996
_diffrn_reflns_Laue_measured_fraction_max 0.996
_diffrn_reflns_limit_h_max 29
_diffrn_reflns_limit_h_min -35
_diffrn_reflns_limit_k_max 36
_diffrn_reflns_limit_k_min -31
_diffrn_reflns_limit_l_max 5
_diffrn_reflns_limit_l_min -9
_diffrn_reflns_number 8555
_diffrn_reflns_point_group_measured_fraction_full 0.996
_diffrn_reflns_point_group_measured_fraction_max 0.996
_diffrn_reflns_theta_full 66.581
_diffrn_reflns_theta_max 66.581
_diffrn_reflns_theta_min 4.126
_diffrn_source 'fine-focus sealed X-ray tube'
_diffrn_source_type 'Enhance (Cu) X-ray Source'
_exptl_absorpt_coefficient_mu 23.771
_exptl_absorpt_correction_T_max 1.00000
_exptl_absorpt_correction_T_min 0.36754
_exptl_absorpt_correction_type multi-scan
_exptl_absorpt_process_details
;
CrysAlisPro 1.171.39.28b (Rigaku Oxford Diffraction, 2015)
Empirical absorption correction using spherical harmonics,
 implemented in SCALE3 ABSPACK scaling algorithm.
;
_exptl_crystal_colour 'clear light colourless'
_exptl_crystal_colour_lustre clear
_exptl_crystal_colour_modifier light
_exptl_crystal_colour_primary colourless
_exptl_crystal_density_diffrn 1.431
_exptl_crystal_description plate
_exptl_crystal_F_000 3120
_refine_diff_density_max 1.120
_refine_diff_density_min -0.857
_refine_diff_density_rms 0.103
_refine_ls_extinction_method none
_refine_ls_goodness_of_fit_ref 1.061
_refine_ls_hydrogen_treatment constr
_refine_ls_matrix_type full
_refine_ls_number_parameters 181
_refine_ls_number_reflns 3336
_refine_ls_number_restraints 0
_refine_ls_restrained_S_all 1.061
_refine_ls_R_factor_all 0.0352
_refine_ls_R_factor_gt 0.0335
_refine_ls_shift/su_max 0.004
_refine_ls_shift/su_mean 0.000
_refine_ls_structure_factor_coef Fsqd
_refine_ls_weighting_details 'w=1/[\s^2^(Fo^2^)+(0.0490P)^2^+0.4600P] where P=(Fo^2^+2Fc^2^)/3'
_refine_ls_weighting_scheme calc
_refine_ls_wR_factor_gt 0.0863
_refine_ls_wR_factor_ref 0.0872
_reflns_Friedel_coverage 0.000
_reflns_number_gt 3085
_reflns_number_total 3336
_reflns_threshold_expression 'I > 2\s(I)'
_cod_data_source_file d0dt03176c2.cif
_cod_data_source_block exp_2419
_cod_depositor_comments 'Adding full bibliography for 7705579.cif.'
_cod_original_cell_volume 7596.85(18)
_cod_original_sg_symbol_H-M 'I 41/a'
_cod_database_code 7705579
_shelx_shelxl_version_number 2014/7
_shelx_space_group_comment
;
The symmetry employed for this shelxl refinement is uniquely defined
by the following loop, which should always be used as a source of
symmetry information in preference to the above space-group names.
They are only intended as comments.
;
_reflns_odcompleteness_completeness 99.48
_reflns_odcompleteness_iscentric 1
_reflns_odcompleteness_theta 66.97
_olex2_refinement_description
;
1. Fixed Uiso
 At 1.2 times of:
  All C(H) groups
2.a Aromatic/amide H refined with riding coordinates:
 C9(H9), C11(H11), C3(H3), C12(H12), C4(H4), C7(H7), C6(H6)
;
_olex2_submission_special_instructions 'No special instructions were received'
_oxdiff_exptl_absorpt_empirical_details
;
Empirical correction (ABSPACK) includes:
- Absorption correction using spherical harmonics
- Frame scaling
;
_oxdiff_exptl_absorpt_empirical_full_max 4.575
_oxdiff_exptl_absorpt_empirical_full_min 0.350

loop_
_space_group_symop_operation_xyz
'x, y, z'
'-x+1/2, -y, z+1/2'
'-y+3/4, x+1/4, z+1/4'
'y+3/4, -x+3/4, z+3/4'
'x+1/2, y+1/2, z+1/2'
'-x+1, -y+1/2, z+1'
'-y+5/4, x+3/4, z+3/4'
'y+5/4, -x+5/4, z+5/4'
'-x, -y, -z'
'x-1/2, y, -z-1/2'
'y-3/4, -x-1/4, -z-1/4'
'-y-3/4, x-3/4, -z-3/4'
'-x+1/2, -y+1/2, -z+1/2'
'x, y+1/2, -z'
'y-1/4, -x+1/4, -z+1/4'
'-y-1/4, x-1/4, -z-1/4'

loop_
_atom_site_label
_atom_site_type_symbol
_atom_site_fract_x
_atom_site_fract_y
_atom_site_fract_z
_atom_site_U_iso_or_equiv
_atom_site_adp_type
_atom_site_occupancy
_atom_site_site_symmetry_order
_atom_site_calc_flag
_atom_site_refinement_flags_posn
_atom_site_refinement_flags_adp
_atom_site_refinement_flags_occupancy
_atom_site_disorder_assembly
_atom_site_disorder_group
Eu1 Eu 0.52648(2) 0.69253(2) 0.46044(2) 0.01655(11) Uani 1 1 d . . . . .
O5 O 0.41654(9) 0.28212(9) 1.0308(2) 0.0261(5) Uani 1 1 d . . . . .
O3 O 0.45982(8) 0.73105(7) 0.5070(2) 0.0198(5) Uani 1 1 d . . . . .
O4 O 0.43964(9) 0.27736(8) 0.7755(2) 0.0267(6) Uani 1 1 d . . . . .
O2 O 0.44090(10) 0.64761(9) 0.7052(3) 0.0347(6) Uani 1 1 d . . . . .
O1 O 0.50408(9) 0.62600(8) 0.5905(3) 0.0327(6) Uani 1 1 d . . . . .
N1 N 0.44127(10) 0.36437(10) 0.7415(3) 0.0255(6) Uani 1 1 d . . . . .
C13 C 0.42762(11) 0.29837(11) 0.8974(3) 0.0209(7) Uani 1 1 d . . . . .
C10 C 0.42786(12) 0.34835(11) 0.8841(3) 0.0251(8) Uani 1 1 d . . . . .
C9 C 0.44607(14) 0.40741(12) 0.7270(4) 0.0312(8) Uani 1 1 d . . . . .
H9 H 0.4552 0.4184 0.6275 0.037 Uiso 1 1 calc R . . . .
C1 C 0.46948(13) 0.61905(11) 0.6716(4) 0.0270(8) Uani 1 1 d . . . . .
C11 C 0.41800(15) 0.37571(13) 1.0134(4) 0.0369(9) Uani 1 1 d . . . . .
H11 H 0.4081 0.3638 1.1104 0.044 Uiso 1 1 calc R . . . .
C8 C 0.43839(14) 0.43759(13) 0.8508(4) 0.0364(9) Uani 1 1 d . . . . .
C2 C 0.46243(15) 0.57275(13) 0.7317(4) 0.0348(9) Uani 1 1 d . . . . .
C3 C 0.49262(16) 0.54010(14) 0.6919(5) 0.0421(10) Uani 1 1 d . . . . .
H3 H 0.5181 0.5474 0.6352 0.051 Uiso 1 1 calc R . . . .
C12 C 0.42301(17) 0.42063(14) 0.9974(5) 0.0448(11) Uani 1 1 d . . . . .
H12 H 0.4163 0.4394 1.0828 0.054 Uiso 1 1 calc R . . . .
C5 C 0.44742(16) 0.48519(13) 0.8200(5) 0.0403(10) Uani 1 1 d . . . . .
C4 C 0.48509(16) 0.49691(14) 0.7359(5) 0.0437(11) Uani 1 1 d . . . . .
H4 H 0.5056 0.4753 0.7086 0.052 Uiso 1 1 calc R . . . .
C7 C 0.42620(17) 0.56155(14) 0.8231(6) 0.0549(13) Uani 1 1 d . . . . .
H7 H 0.4066 0.5834 0.8562 0.066 Uiso 1 1 calc R . . . .
C6 C 0.41867(19) 0.51803(15) 0.8662(6) 0.0640(15) Uani 1 1 d . . . . .
H6 H 0.3939 0.5109 0.9271 0.077 Uiso 1 1 calc R . . . .

loop_
_atom_site_aniso_label
_atom_site_aniso_U_11
_atom_site_aniso_U_22
_atom_site_aniso_U_33
_atom_site_aniso_U_23
_atom_site_aniso_U_13
_atom_site_aniso_U_12
Eu1 0.01761(15) 0.01660(14) 0.01546(14) -0.00060(6) 0.00043(6) 0.00054(7)
O5 0.0313(15) 0.0232(14) 0.0239(11) 0.0041(9) 0.0024(9) -0.0003(11)
O3 0.0209(13) 0.0203(13) 0.0184(10) 0.0004(8) -0.0009(9) -0.0007(10)
O4 0.0418(16) 0.0176(13) 0.0208(11) 0.0011(8) 0.0052(9) -0.0023(11)
O2 0.0428(18) 0.0192(15) 0.0422(14) -0.0018(10) 0.0006(11) -0.0022(12)
O1 0.0484(17) 0.0238(14) 0.0261(11) 0.0020(10) 0.0063(11) -0.0050(11)
N1 0.0292(17) 0.0231(17) 0.0243(12) 0.0007(11) 0.0033(11) 0.0016(12)
C13 0.0207(18) 0.0237(19) 0.0181(14) 0.0042(12) -0.0024(12) -0.0022(14)
C10 0.033(2) 0.0240(19) 0.0184(14) 0.0045(12) 0.0043(13) 0.0021(15)
C9 0.042(2) 0.023(2) 0.0285(17) 0.0023(13) 0.0097(14) -0.0017(17)
C1 0.043(2) 0.0178(19) 0.0205(14) -0.0013(13) 0.0051(14) -0.0027(15)
C11 0.053(3) 0.029(2) 0.0293(17) 0.0014(15) 0.0141(16) -0.0019(18)
C8 0.051(3) 0.024(2) 0.0344(18) -0.0041(15) 0.0127(17) 0.0012(17)
C2 0.048(3) 0.026(2) 0.0306(17) -0.0019(14) 0.0087(16) -0.0025(17)
C3 0.051(3) 0.028(2) 0.047(2) 0.0063(17) 0.0157(19) -0.0007(19)
C12 0.073(3) 0.024(2) 0.0375(18) -0.0023(16) 0.021(2) -0.003(2)
C5 0.062(3) 0.023(2) 0.0363(18) -0.0005(16) 0.0181(18) -0.0002(19)
C4 0.055(3) 0.023(2) 0.053(2) 0.0023(17) 0.019(2) 0.0035(19)
C7 0.072(4) 0.020(2) 0.073(3) 0.0021(19) 0.045(3) 0.005(2)
C6 0.089(4) 0.028(3) 0.075(3) 0.002(2) 0.054(3) 0.002(2)

loop_
_atom_type_symbol
_atom_type_description
_atom_type_scat_dispersion_real
_atom_type_scat_dispersion_imag
_atom_type_scat_source
C C 0.0181 0.0091 'International Tables Vol C Tables 4.2.6.8 and 6.1.1.4'
H H 0.0000 0.0000 'International Tables Vol C Tables 4.2.6.8 and 6.1.1.4'
Eu Eu -8.9294 11.1857 'International Tables Vol C Tables 4.2.6.8 and 6.1.1.4'
N N 0.0311 0.0180 'International Tables Vol C Tables 4.2.6.8 and 6.1.1.4'
O O 0.0492 0.0322 'International Tables Vol C Tables 4.2.6.8 and 6.1.1.4'

loop_
_geom_angle_atom_site_label_1
_geom_angle_atom_site_label_2
_geom_angle_atom_site_label_3
_geom_angle
_geom_angle_site_symmetry_1
_geom_angle_site_symmetry_3
_geom_angle_publ_flag
Eu1 Eu1 Eu1 59.864(5) 15_566 12_767 ?
Eu1 Eu1 Eu1 60.067(2) 6_564 15_566 ?
Eu1 Eu1 Eu1 60.066(2) 6_564 12_767 ?
O5 Eu1 Eu1 145.20(6) 3_554 12_767 ?
O5 Eu1 Eu1 89.35(6) 3_554 6_564 ?
O5 Eu1 Eu1 91.64(6) 3_554 15_566 ?
O5 Eu1 N1 70.61(8) 3_554 9_666 ?
O3 Eu1 Eu1 35.97(5) 6_564 6_564 ?
O3 Eu1 Eu1 76.50(5) . 12_767 ?
O3 Eu1 Eu1 76.31(5) 6_564 15_566 ?
O3 Eu1 Eu1 36.47(5) 12_767 15_566 ?
O3 Eu1 Eu1 35.97(5) 12_767 12_767 ?
O3 Eu1 Eu1 36.85(5) 6_564 12_767 ?
O3 Eu1 Eu1 76.26(5) 12_767 6_564 ?
O3 Eu1 Eu1 36.31(5) . 6_564 ?
O3 Eu1 Eu1 36.71(5) . 15_566 ?
O3 Eu1 O5 126.27(8) 12_767 3_554 ?
O3 Eu1 O5 122.51(8) 6_564 3_554 ?
O3 Eu1 O5 68.76(8) . 3_554 ?
O3 Eu1 O3 69.38(8) 6_564 12_767 ?
O3 Eu1 O3 69.08(9) . 6_564 ?
O3 Eu1 O3 69.71(8) . 12_767 ?
O3 Eu1 O4 71.69(8) 6_564 9_666 ?
O3 Eu1 O4 108.19(8) . 9_666 ?
O3 Eu1 O2 78.84(9) 6_564 12_767 ?
O3 Eu1 O2 141.28(8) . 12_767 ?
O3 Eu1 O1 142.96(7) 6_564 . ?
O3 Eu1 O1 95.78(9) . . ?
O3 Eu1 N1 139.07(9) . 9_666 ?
O3 Eu1 N1 133.21(9) 6_564 9_666 ?
O3 Eu1 N1 143.77(8) 12_767 9_666 ?
O4 Eu1 Eu1 80.38(6) 9_666 6_564 ?
O4 Eu1 Eu1 102.77(6) 9_666 12_767 ?
O4 Eu1 Eu1 140.43(6) 9_666 15_566 ?
O4 Eu1 O5 86.49(8) 9_666 3_554 ?
O4 Eu1 O3 138.75(8) 9_666 12_767 ?
O4 Eu1 O2 80.41(9) 9_666 12_767 ?
O4 Eu1 N1 64.22(9) 9_666 9_666 ?
O2 Eu1 Eu1 64.80(6) 12_767 12_767 ?
O2 Eu1 Eu1 114.77(7) 12_767 6_564 ?
O2 Eu1 Eu1 115.65(6) 12_767 15_566 ?
O2 Eu1 O5 149.80(9) 12_767 3_554 ?
O2 Eu1 O3 79.24(8) 12_767 12_767 ?
O2 Eu1 N1 79.20(9) 12_767 9_666 ?
O1 Eu1 Eu1 130.47(6) . 6_564 ?
O1 Eu1 Eu1 108.05(6) . 12_767 ?
O1 Eu1 Eu1 72.46(6) . 15_566 ?
O1 Eu1 O5 78.17(8) . 3_554 ?
O1 Eu1 O3 73.68(8) . 12_767 ?
O1 Eu1 O4 144.57(8) . 9_666 ?
O1 Eu1 O2 97.13(10) . 12_767 ?
O1 Eu1 N1 80.53(9) . 9_666 ?
N1 Eu1 Eu1 143.60(7) 9_666 12_767 ?
N1 Eu1 Eu1 139.63(6) 9_666 6_564 ?
N1 Eu1 Eu1 150.32(7) 9_666 15_566 ?
C13 O5 Eu1 137.2(2) . 4_455 ?
Eu1 O3 Eu1 107.31(8) . 15_566 ?
Eu1 O3 Eu1 107.72(9) . 6_564 ?
Eu1 O3 Eu1 106.68(8) 6_564 15_566 ?
C13 O4 Eu1 126.3(2) . 9_666 ?
C1 O2 Eu1 135.2(3) . 15_566 ?
C1 O1 Eu1 128.1(2) . . ?
C10 N1 Eu1 116.2(2) . 9_666 ?
C9 N1 Eu1 123.9(2) . 9_666 ?
C9 N1 C10 118.2(3) . . ?
O5 C13 C10 117.2(3) . . ?
O4 C13 O5 126.1(3) . . ?
O4 C13 C10 116.7(3) . . ?
N1 C10 C13 115.3(3) . . ?
N1 C10 C11 121.9(3) . . ?
C11 C10 C13 122.6(3) . . ?
N1 C9 H9 117.8 . . ?
N1 C9 C8 124.4(3) . . ?
C8 C9 H9 117.8 . . ?
O2 C1 O1 125.2(3) . . ?
O2 C1 C2 118.1(3) . . ?
O1 C1 C2 116.7(3) . . ?
C10 C11 H11 120.2 . . ?
C12 C11 C10 119.6(3) . . ?
C12 C11 H11 120.2 . . ?
C9 C8 C12 116.9(4) . . ?
C9 C8 C5 118.7(3) . . ?
C12 C8 C5 124.4(3) . . ?
C3 C2 C1 119.6(4) . . ?
C7 C2 C1 121.7(4) . . ?
C7 C2 C3 118.7(4) . . ?
C2 C3 H3 119.8 . . ?
C4 C3 C2 120.4(4) . . ?
C4 C3 H3 119.8 . . ?
C11 C12 C8 119.0(4) . . ?
C11 C12 H12 120.5 . . ?
C8 C12 H12 120.5 . . ?
C4 C5 C8 119.1(4) . . ?
C6 C5 C8 122.4(4) . . ?
C6 C5 C4 118.4(4) . . ?
C3 C4 C5 120.9(4) . . ?
C3 C4 H4 119.5 . . ?
C5 C4 H4 119.5 . . ?
C2 C7 H7 119.7 . . ?
C2 C7 C6 120.5(4) . . ?
C6 C7 H7 119.7 . . ?
C5 C6 C7 120.8(4) . . ?
C5 C6 H6 119.6 . . ?
C7 C6 H6 119.6 . . ?

loop_
_geom_bond_atom_site_label_1
_geom_bond_atom_site_label_2
_geom_bond_distance
_geom_bond_site_symmetry_2
_geom_bond_publ_flag
Eu1 Eu1 3.8346(4) 6_564 ?
Eu1 Eu1 3.8424(3) 15_566 ?
Eu1 Eu1 3.8425(3) 12_767 ?
Eu1 O5 2.446(2) 3_554 ?
Eu1 O3 2.364(2) . ?
Eu1 O3 2.384(2) 6_564 ?
Eu1 O3 2.406(2) 12_767 ?
Eu1 O4 2.387(2) 9_666 ?
Eu1 O2 2.404(3) 12_767 ?
Eu1 O1 2.384(2) . ?
Eu1 N1 2.593(3) 9_666 ?
O5 Eu1 2.446(2) 4_455 ?
O5 C13 1.254(4) . ?
O3 Eu1 2.384(2) 6_564 ?
O3 Eu1 2.406(2) 15_566 ?
O4 Eu1 2.387(2) 9_666 ?
O4 C13 1.247(4) . ?
O2 Eu1 2.404(3) 15_566 ?
O2 C1 1.256(4) . ?
O1 C1 1.263(4) . ?
N1 Eu1 2.593(3) 9_666 ?
N1 C10 1.338(4) . ?
N1 C9 1.318(5) . ?
C13 C10 1.519(5) . ?
C10 C11 1.386(5) . ?
C9 H9 0.9300 . ?
C9 C8 1.392(5) . ?
C1 C2 1.504(5) . ?
C11 H11 0.9300 . ?
C11 C12 1.376(6) . ?
C8 C12 1.397(5) . ?
C8 C5 1.490(5) . ?
C2 C3 1.388(6) . ?
C2 C7 1.376(6) . ?
C3 H3 0.9300 . ?
C3 C4 1.377(6) . ?
C12 H12 0.9300 . ?
C5 C4 1.383(6) . ?
C5 C6 1.377(6) . ?
C4 H4 0.9300 . ?
C7 H7 0.9300 . ?
C7 C6 1.385(6) . ?
C6 H6 0.9300 . ?
